data_7043195
loop_
_publ_author_name
'Mageed, Ahmed Hassoon'
'Skelton, Brian W.'
'Baker, Murray V.'

_publ_section_title
;
 Stable AuIII complexes with four N-heterocyclic carbene groups can be
 prepared in high yield directly from KAuCl4.
;
_journal_name_full 'Dalton Trans.'
_journal_paper_doi 10.1039/C7DT01272A
_journal_year 2017
_chemical_formula_moiety 'C20 H28 Au N8, 3(F6 P), 2(C2 H3 N)'
_chemical_formula_sum 'C24 H34 Au F18 N10 P3'
_chemical_formula_weight 1094.49
_space_group_IT_number 15
_symmetry_cell_setting monoclinic
_symmetry_Int_Tables_number 15
_symmetry_space_group_name_Hall '-C 2yc'
_symmetry_space_group_name_H-M 'C 1 2/c 1'
_atom_sites_solution_hydrogens geom
_audit_creation_date 2015-03-18T12:08:37-00:00
_audit_creation_method 'WinGX routine CIF_UPDATE'
_audit_update_record
;
2017-01-20 deposited with the CCDC.
2017-06-02 downloaded from the CCDC.
;
_cell_angle_alpha 90
_cell_angle_beta 113.442(3)
_cell_angle_gamma 90
_cell_formula_units_Z 4
_cell_length_a 19.5075(5)
_cell_length_b 11.1838(2)
_cell_length_c 18.0374(4)
_cell_measurement_reflns_used 16301
_cell_measurement_temperature 100(2)
_cell_measurement_theta_max 37.175
_cell_measurement_theta_min 2.237
_cell_volume 3610.39(16)
_computing_cell_refinement
;
CrysAlisPro, Agilent Technologies,
Version 1.171.37.31 (release 14-01-2014 CrysAlis171 .NET)
(compiled Jan 14 2014,18:38:05)
;
_computing_data_collection
;
CrysAlisPro, Agilent Technologies,
Version 1.171.37.31 (release 14-01-2014 CrysAlis171 .NET)
(compiled Jan 14 2014,18:38:05)
;
_computing_data_reduction
;
CrysAlisPro, Agilent Technologies,
Version 1.171.37.31 (release 14-01-2014 CrysAlis171 .NET)
(compiled Jan 14 2014,18:38:05)
;
_computing_molecular_graphics 'Diamond (Brandenburg, K., (1999)'
_computing_publication_material 'WinGX Farrugia, L. J. (1999)'
_computing_structure_refinement 'SHELXL-2014 (Sheldrick, 2008)'
_computing_structure_solution 'SIR92 (Altomare et al., 1994)'
_diffrn_ambient_temperature 100(2)
_diffrn_detector 'CCD plate'
_diffrn_detector_area_resol_mean 10.4738
_diffrn_measured_fraction_theta_full 1
_diffrn_measured_fraction_theta_max 0.962
_diffrn_measurement_device 'four-circle diffractometer'
_diffrn_measurement_device_type 'Oxford Diffraction Gemini diffractometer'
_diffrn_measurement_method '\w scans'
_diffrn_orient_matrix_UB_11 0.0270896
_diffrn_orient_matrix_UB_12 -0.0463062
_diffrn_orient_matrix_UB_13 0.0266962
_diffrn_orient_matrix_UB_21 -0.0278593
_diffrn_orient_matrix_UB_22 -0.043286
_diffrn_orient_matrix_UB_23 -0.0293344
_diffrn_orient_matrix_UB_31 0.0233911
_diffrn_orient_matrix_UB_32 0.0020531
_diffrn_orient_matrix_UB_33 -0.0162285
_diffrn_radiation_monochromator graphite
_diffrn_radiation_probe x-ray
_diffrn_radiation_type MoK\a
_diffrn_radiation_wavelength 0.71073
_diffrn_reflns_av_R_equivalents 0.0423
_diffrn_reflns_av_unetI/netI 0.0608
_diffrn_reflns_Laue_measured_fraction_full 1
_diffrn_reflns_Laue_measured_fraction_max 0.962
_diffrn_reflns_limit_h_max 32
_diffrn_reflns_limit_h_min -32
_diffrn_reflns_limit_k_max 18
_diffrn_reflns_limit_k_min -18
_diffrn_reflns_limit_l_max 30
_diffrn_reflns_limit_l_min -30
_diffrn_reflns_number 43319
_diffrn_reflns_point_group_measured_fraction_full 1
_diffrn_reflns_point_group_measured_fraction_max 0.962
_diffrn_reflns_theta_full 36.5
_diffrn_reflns_theta_max 37.625
_diffrn_reflns_theta_min 2.147
_diffrn_source 'Enhance (Mo) X-ray Source'
_exptl_absorpt_coefficient_mu 4.338
_exptl_absorpt_correction_T_max 0.504
_exptl_absorpt_correction_T_min 0.357
_exptl_absorpt_correction_type analytical
_exptl_absorpt_process_details
;
        CrysAlisPro, Oxford Diffraction Ltd.

;
_exptl_crystal_colour colourless
_exptl_crystal_density_diffrn 2.014
_exptl_crystal_description prism
_exptl_crystal_F_000 2136
_exptl_crystal_size_max 0.4
_exptl_crystal_size_mid 0.285
_exptl_crystal_size_min 0.245
_refine_diff_density_max 1.443
_refine_diff_density_min -1.44
_refine_diff_density_rms 0.126
_refine_ls_extinction_method none
_refine_ls_goodness_of_fit_ref 1.047
_refine_ls_hydrogen_treatment constr
_refine_ls_matrix_type full
_refine_ls_number_parameters 415
_refine_ls_number_reflns 9243
_refine_ls_number_restraints 12
_refine_ls_restrained_S_all 1.053
_refine_ls_R_factor_all 0.0475
_refine_ls_R_factor_gt 0.0263
_refine_ls_shift/su_max 0.015
_refine_ls_shift/su_mean 0.001
_refine_ls_structure_factor_coef Fsqd
_refine_ls_weighting_details 'w=1/[\s^2^(Fo^2^)+(0.0233P)^2^+2.2938P] where P=(Fo^2^+2Fc^2^)/3'
_refine_ls_weighting_scheme calc
_refine_ls_wR_factor_gt 0.0531
_refine_ls_wR_factor_ref 0.0604
_reflns_number_gt 6536
_reflns_number_total 9243
_reflns_threshold_expression 'I > 2\s(I)'
_cod_data_source_file c7dt01272a2.cif
_cod_data_source_block ah92
_cod_original_sg_symbol_H-M 'C 2/c'
_cod_database_code 7043195

loop_
_symmetry_equiv_pos_as_xyz
'x, y, z'
'-x, y, -z+1/2'
'x+1/2, y+1/2, z'
'-x+1/2, y+1/2, -z+1/2'
'-x, -y, -z'
'x, -y, z-1/2'
'-x+1/2, -y+1/2, -z'
'x+1/2, -y+1/2, z-1/2'

loop_
_atom_site_label
_atom_site_type_symbol
_atom_site_fract_x
_atom_site_fract_y
_atom_site_fract_z
_atom_site_U_iso_or_equiv
_atom_site_adp_type
_atom_site_occupancy
_atom_site_calc_flag
_atom_site_disorder_assembly
_atom_site_disorder_group
Au1 Au 0.75 0.25 0.5 0.01262(2) Uani 1 d A .
C11 C 0.76300(11) 0.07448(16) 0.47761(12) 0.0183(3) Uani 1 d . .
N12 N 0.71308(14) 0.0207(2) 0.40850(15) 0.0182(4) Uani 0.765(4) d A 1
C13 C 0.73487(18) -0.0964(2) 0.4069(2) 0.0246(6) Uani 0.765(4) d A 1
H13 H 0.7105 -0.1541 0.3662 0.03 Uiso 0.765(4) calc A 1
C14 C 0.7971(2) -0.1129(2) 0.4738(2) 0.0250(6) Uani 0.765(4) d A 1
H14 H 0.8253 -0.1847 0.4895 0.03 Uiso 0.765(4) calc A 1
N15 N 0.81269(15) -0.0050(2) 0.51608(17) 0.0185(5) Uani 0.765(4) d A 1
C16 C 0.87608(17) 0.0140(3) 0.5925(2) 0.0265(6) Uani 0.765(4) d A 1
H16A H 0.9052 -0.06 0.6088 0.04 Uiso 0.765(4) calc A 1
H16B H 0.9077 0.0778 0.5861 0.04 Uiso 0.765(4) calc A 1
H16C H 0.858 0.037 0.634 0.04 Uiso 0.765(4) calc A 1
C1 C 0.64654(15) 0.0787(2) 0.34801(15) 0.0207(5) Uani 0.765(4) d A 1
H1A H 0.6332 0.0385 0.2952 0.025 Uiso 0.765(4) calc A 1
H1B H 0.6584 0.1632 0.3417 0.025 Uiso 0.765(4) calc A 1
C2 C 0.58107(15) 0.0741(3) 0.37140(16) 0.0237(6) Uani 0.765(4) d A 1
H2A H 0.5363 0.1013 0.3247 0.028 Uiso 0.765(4) calc A 1
H2B H 0.5726 -0.0103 0.382 0.028 Uiso 0.765(4) calc A 1
C21 C 0.64538(11) 0.20759(17) 0.49503(12) 0.0189(4) Uani 1 d . .
N22 N 0.58729(13) 0.1455(2) 0.44231(14) 0.0174(4) Uani 0.765(4) d A 1
C23 C 0.52726(15) 0.1447(3) 0.4653(2) 0.0219(5) Uani 0.765(4) d A 1
H23 H 0.48 0.1083 0.4369 0.026 Uiso 0.765(4) calc A 1
C24 C 0.54841(15) 0.2045(3) 0.5345(2) 0.0227(6) Uani 0.765(4) d A 1
H24 H 0.5191 0.2183 0.5649 0.027 Uiso 0.765(4) calc A 1
N25 N 0.62017(16) 0.2428(3) 0.55396(19) 0.0150(4) Uani 0.765(4) d A 1
C26 C 0.6646(3) 0.3024(4) 0.6300(2) 0.0247(7) Uani 0.765(4) d A 1
H26A H 0.714 0.3218 0.6312 0.037 Uiso 0.765(4) calc A 1
H26B H 0.6394 0.3761 0.6346 0.037 Uiso 0.765(4) calc A 1
H26C H 0.6702 0.2492 0.6752 0.037 Uiso 0.765(4) calc A 1
N32 N 0.7299(5) -0.0077(7) 0.4288(5) 0.0162(16) Uiso 0.235(4) d A 2
C33 C 0.7643(6) -0.1168(9) 0.4446(7) 0.0210(19) Uiso 0.235(4) d A 2
H33 H 0.746 -0.1876 0.414 0.025 Uiso 0.235(4) calc A 2
C34 C 0.8288(6) -0.1073(9) 0.5110(6) 0.0249(19) Uiso 0.235(4) d A 2
H34 H 0.8647 -0.1685 0.5347 0.03 Uiso 0.235(4) calc A 2
N35 N 0.8319(5) 0.0093(8) 0.5375(5) 0.0154(18) Uiso 0.235(4) d A 2
C36 C 0.8850(6) 0.0573(10) 0.6112(7) 0.026(2) Uiso 0.235(4) d A 2
H36A H 0.8745 0.1422 0.6149 0.039 Uiso 0.235(4) calc A 2
H36B H 0.8817 0.0142 0.6569 0.039 Uiso 0.235(4) calc A 2
H36C H 0.9355 0.0484 0.6124 0.039 Uiso 0.235(4) calc A 2
C3 C 0.6551(5) 0.0040(9) 0.3642(6) 0.029(2) Uiso 0.235(4) d A 2
H3A H 0.6225 -0.0572 0.3732 0.035 Uiso 0.235(4) calc A 2
H3B H 0.6587 -0.0152 0.3124 0.035 Uiso 0.235(4) calc A 2
C4 C 0.6164(6) 0.1239(10) 0.3549(6) 0.030(2) Uiso 0.235(4) d A 2
H4A H 0.6487 0.1863 0.3466 0.036 Uiso 0.235(4) calc A 2
H4B H 0.5692 0.1218 0.306 0.036 Uiso 0.235(4) calc A 2
N42 N 0.6005(5) 0.1557(9) 0.4206(6) 0.0246(19) Uiso 0.235(4) d A 2
C43 C 0.5358(7) 0.1381(11) 0.4343(8) 0.033(2) Uiso 0.235(4) d A 2
H43 H 0.492 0.1006 0.397 0.039 Uiso 0.235(4) calc A 2
C44 C 0.5426(7) 0.1784(11) 0.5032(8) 0.027(2) Uiso 0.235(4) d A 2
H44 H 0.5068 0.177 0.5267 0.032 Uiso 0.235(4) calc A 2
N45 N 0.6147(8) 0.2251(12) 0.5357(8) 0.028(3) Uiso 0.235(4) d A 2
C46 C 0.6477(12) 0.285(2) 0.6181(13) 0.051(6) Uiso 0.235(4) d A 2
H46A H 0.6096 0.2889 0.6406 0.077 Uiso 0.235(4) calc A 2
H46B H 0.6903 0.2377 0.6542 0.077 Uiso 0.235(4) calc A 2
H46C H 0.6643 0.3655 0.6126 0.077 Uiso 0.235(4) calc A 2
P1 P 0.7016(2) 0.9360(3) 0.6521(2) 0.0212(3) Uani 0.765(4) d A 1
F11 F 0.7714(5) 0.8605(8) 0.6542(3) 0.0466(13) Uani 0.765(4) d A 1
F12 F 0.6306(4) 1.0115(5) 0.6485(4) 0.0369(12) Uani 0.765(4) d A 1
F13 F 0.7404(5) 0.9545(5) 0.7469(4) 0.0525(15) Uani 0.765(4) d A 1
F14 F 0.66312(14) 0.9199(3) 0.55669(13) 0.0509(7) Uani 0.765(4) d A 1
F15 F 0.74074(15) 1.0560(2) 0.64045(16) 0.0289(5) Uani 0.765(4) d A 1
F16 F 0.66254(16) 0.8163(2) 0.6639(2) 0.0539(8) Uani 0.765(4) d A 1
P1' P 0.6967(8) 0.9201(11) 0.6638(7) 0.0221(12) Uani 0.235(4) d A 2
F11' F 0.7733(14) 0.854(2) 0.6774(9) 0.035(4) Uani 0.235(4) d A 2
F12' F 0.6249(11) 0.9878(15) 0.6572(9) 0.021(2) Uani 0.235(4) d A 2
F13' F 0.6801(5) 0.8245(8) 0.7185(7) 0.053(2) Uani 0.235(4) d A 2
F14' F 0.6512(4) 0.8476(9) 0.5859(5) 0.055(3) Uani 0.235(4) d A 2
F15' F 0.7163(6) 1.0208(9) 0.6124(6) 0.046(3) Uani 0.235(4) d A 2
F16' F 0.7406(16) 0.9909(16) 0.7455(15) 0.040(5) Uani 0.235(4) d A 2
P2 P 0.5 0.76329(6) 0.25 0.01734(13) Uani 1 d . .
F21 F 0.45328(13) 0.76430(14) 0.15500(10) 0.0548(6) Uani 1 d . .
F22 F 0.5 0.9052(5) 0.25 0.074(2) Uani 0.5 d B 1
F23 F 0.5812(2) 0.7667(6) 0.2524(3) 0.0827(19) Uani 0.5 d B 1
F24 F 0.5 0.6234(5) 0.25 0.077(2) Uani 0.5 d B 1
F25 F 0.5476(2) 0.8651(3) 0.23228(19) 0.0398(8) Uani 0.5 d B 2
F26 F 0.5484(2) 0.6623(3) 0.2318(2) 0.0394(8) Uani 0.5 d B 2
N101 N 0.5216(3) 0.5143(5) 0.5249(3) 0.0529(14) Uani 0.5 d C 1
C101 C 0.5521(3) 0.5442(5) 0.5903(4) 0.0376(12) Uani 0.5 d C 1
C102 C 0.5892(9) 0.586(2) 0.6687(13) 0.042(4) Uani 0.5 d C 1
H10A H 0.5578 0.6443 0.6809 0.062 Uiso 0.5 calc C 1
H10B H 0.6363 0.6233 0.6742 0.062 Uiso 0.5 calc C 1
H10C H 0.5996 0.5184 0.7065 0.062 Uiso 0.5 calc C 1
N201 N 0.5222(3) 0.7033(5) 0.7375(3) 0.0440(11) Uani 0.5 d D 2
C201 C 0.5528(3) 0.6474(5) 0.7079(3) 0.0340(11) Uani 0.5 d D 2
C202 C 0.5943(12) 0.572(2) 0.6758(13) 0.045(4) Uani 0.5 d D 2
H20A H 0.6462 0.5996 0.6956 0.067 Uiso 0.5 calc D 2
H20B H 0.5718 0.5759 0.6166 0.067 Uiso 0.5 calc D 2
H20C H 0.593 0.4894 0.6932 0.067 Uiso 0.5 calc D 2

loop_
_atom_site_aniso_label
_atom_site_aniso_U_11
_atom_site_aniso_U_22
_atom_site_aniso_U_33
_atom_site_aniso_U_23
_atom_site_aniso_U_13
_atom_site_aniso_U_12
Au1 0.01620(4) 0.00971(3) 0.01093(4) -0.00041(3) 0.00432(3) -0.00030(3)
C11 0.0252(9) 0.0137(7) 0.0216(8) -0.0020(7) 0.0153(7) -0.0021(6)
N12 0.0225(12) 0.0127(9) 0.0186(11) -0.0050(8) 0.0073(9) -0.0003(8)
C13 0.0334(15) 0.0142(10) 0.0304(15) -0.0068(10) 0.0170(13) -0.0033(10)
C14 0.0301(17) 0.0115(10) 0.0384(18) 0.0009(11) 0.0187(16) 0.0048(10)
N15 0.0192(12) 0.0161(10) 0.0205(12) 0.0013(9) 0.0084(10) 0.0030(9)
C16 0.0232(13) 0.0268(15) 0.0276(15) 0.0057(13) 0.0082(12) 0.0067(11)
C1 0.0256(13) 0.0214(12) 0.0135(10) -0.0043(9) 0.0061(9) -0.0043(10)
C2 0.0242(13) 0.0238(12) 0.0183(11) -0.0058(10) 0.0032(10) -0.0066(10)
C21 0.0179(8) 0.0139(7) 0.0212(9) 0.0011(7) 0.0039(7) 0.0025(6)
N22 0.0174(10) 0.0181(9) 0.0146(10) -0.0008(8) 0.0042(8) -0.0003(8)
C23 0.0149(11) 0.0258(13) 0.0237(14) 0.0020(11) 0.0061(10) 0.0007(9)
C24 0.0181(12) 0.0250(13) 0.0279(15) 0.0025(12) 0.0124(11) 0.0003(10)
N25 0.0161(10) 0.0171(10) 0.0147(10) -0.0013(11) 0.0092(8) 0.0013(9)
C26 0.0302(18) 0.0286(16) 0.0188(14) -0.0081(13) 0.0134(14) -0.0014(15)
P1 0.0227(7) 0.0192(9) 0.0223(9) 0.0033(6) 0.0098(5) 0.0016(6)
F11 0.046(2) 0.0280(14) 0.078(4) 0.013(3) 0.038(3) 0.0175(15)
F12 0.0283(17) 0.034(2) 0.051(2) 0.0086(15) 0.0188(13) 0.0084(15)
F13 0.0355(18) 0.099(5) 0.0202(18) 0.011(3) 0.0079(14) -0.002(3)
F14 0.0543(14) 0.0697(19) 0.0249(10) -0.0163(12) 0.0117(10) -0.0157(13)
F15 0.0319(12) 0.0223(10) 0.0354(13) 0.0026(8) 0.0166(10) 0.0006(8)
F16 0.0504(16) 0.0296(12) 0.088(2) 0.0111(15) 0.0340(17) -0.0082(10)
P1' 0.022(2) 0.020(3) 0.025(3) 0.0049(18) 0.0105(18) 0.0017(17)
F11' 0.032(5) 0.039(8) 0.030(5) -0.001(5) 0.008(5) 0.017(5)
F12' 0.018(4) 0.023(5) 0.021(4) -0.003(4) 0.006(3) -0.001(3)
F13' 0.044(4) 0.040(4) 0.073(6) 0.023(5) 0.021(5) -0.010(3)
F14' 0.043(4) 0.068(6) 0.040(5) -0.036(5) 0.001(3) 0.009(4)
F15' 0.055(6) 0.044(5) 0.059(7) 0.035(5) 0.044(5) 0.026(4)
F16' 0.031(5) 0.052(7) 0.026(7) -0.022(7) 0.002(5) 0.010(6)
P2 0.0186(3) 0.0169(3) 0.0158(3) 0 0.0060(2) 0
F21 0.0825(15) 0.0426(10) 0.0182(7) -0.0025(6) -0.0022(8) -0.0038(8)
F22 0.088(4) 0.024(2) 0.062(4) 0 -0.021(3) 0
F23 0.0292(19) 0.171(7) 0.051(3) -0.010(3) 0.0193(18) -0.002(3)
F24 0.104(5) 0.027(2) 0.051(3) 0 -0.022(3) 0
F25 0.0457(19) 0.0376(17) 0.0341(16) 0.0067(14) 0.0136(15) -0.0243(15)
F26 0.049(2) 0.0374(17) 0.0404(17) 0.0027(15) 0.0273(16) 0.0257(15)
N101 0.064(4) 0.055(3) 0.045(3) 0.001(3) 0.027(3) 0.011(3)
C101 0.034(3) 0.031(2) 0.058(4) 0.004(2) 0.029(3) 0.0029(19)
C102 0.024(4) 0.034(5) 0.069(9) -0.007(5) 0.021(4) -0.006(4)
N201 0.053(3) 0.033(2) 0.055(3) -0.003(2) 0.030(2) -0.002(2)
C201 0.035(3) 0.029(2) 0.040(3) 0.001(2) 0.016(2) -0.0026(19)
C202 0.062(8) 0.036(5) 0.048(6) -0.002(4) 0.034(6) 0.006(4)

loop_
_atom_type_symbol
_atom_type_description
_atom_type_scat_dispersion_real
_atom_type_scat_dispersion_imag
_atom_type_scat_source
C C 0.0033 0.0016 'International Tables Vol C Tables 4.2.6.8 and 6.1.1.4'
H H 0 0 'International Tables Vol C Tables 4.2.6.8 and 6.1.1.4'
N N 0.0061 0.0033 'International Tables Vol C Tables 4.2.6.8 and 6.1.1.4'
F F 0.0171 0.0103 'International Tables Vol C Tables 4.2.6.8 and 6.1.1.4'
P P 0.1023 0.0942 'International Tables Vol C Tables 4.2.6.8 and 6.1.1.4'
Au Au -2.0133 8.8022 'International Tables Vol C Tables 4.2.6.8 and 6.1.1.4'

loop_
_exptl_crystal_face_index_h
_exptl_crystal_face_index_k
_exptl_crystal_face_index_l
_exptl_crystal_face_perp_dist
1 -1 0 0.1116
-1 1 0 0.1334
1 1 0 0.1208
-1 -1 0 0.1403
1 0 0 0.0312
1 0 -1 0.0816
-1 0 1 0.1987
-1 0 0 0.2166
0 0 -1 0.2527
0 0 1 0.1446
-2 3 7 0.175
-1 -1 2 0.1917

loop_
_geom_angle_atom_site_label_1
_geom_angle_atom_site_label_2
_geom_angle_atom_site_label_3
_geom_angle
_geom_angle_site_symmetry_1
_geom_angle_site_symmetry_3
C11 Au1 C11 180.00(3) 7_656 .
C11 Au1 C21 88.22(8) 7_656 7_656
C11 Au1 C21 91.78(8) . 7_656
C11 Au1 C21 91.78(8) 7_656 .
C11 Au1 C21 88.22(8) . .
C21 Au1 C21 180 7_656 .
N15 C11 N12 107.1(2) . .
N32 C11 N35 102.0(5) . .
N32 C11 Au1 140.5(4) . .
N15 C11 Au1 132.86(18) . .
N12 C11 Au1 120.02(16) . .
N35 C11 Au1 117.5(3) . .
C11 N12 C13 108.7(2) . .
C11 N12 C1 125.1(2) . .
C13 N12 C1 126.2(2) . .
C14 C13 N12 106.7(2) . .
C14 C13 H13 126.6 . .
N12 C13 H13 126.6 . .
C13 C14 N15 107.2(2) . .
C13 C14 H14 126.4 . .
N15 C14 H14 126.4 . .
C11 N15 C14 110.3(3) . .
C11 N15 C16 125.4(2) . .
C14 N15 C16 124.2(3) . .
N15 C16 H16A 109.5 . .
N15 C16 H16B 109.5 . .
H16A C16 H16B 109.5 . .
N15 C16 H16C 109.5 . .
H16A C16 H16C 109.5 . .
H16B C16 H16C 109.5 . .
N12 C1 C2 112.0(2) . .
N12 C1 H1A 109.2 . .
C2 C1 H1A 109.2 . .
N12 C1 H1B 109.2 . .
C2 C1 H1B 109.2 . .
H1A C1 H1B 107.9 . .
N22 C2 C1 116.2(2) . .
N22 C2 H2A 108.2 . .
C1 C2 H2A 108.2 . .
N22 C2 H2B 108.2 . .
C1 C2 H2B 108.2 . .
H2A C2 H2B 107.4 . .
N22 C21 N25 103.4(2) . .
N45 C21 N42 113.6(8) . .
N45 C21 Au1 134.5(7) . .
N22 C21 Au1 133.59(18) . .
N25 C21 Au1 123.05(18) . .
N42 C21 Au1 111.5(4) . .
C21 N22 C23 111.4(2) . .
C21 N22 C2 130.5(2) . .
C23 N22 C2 118.0(2) . .
C24 C23 N22 107.1(2) . .
C24 C23 H23 126.5 . .
N22 C23 H23 126.5 . .
C23 C24 N25 107.6(3) . .
C23 C24 H24 126.2 . .
N25 C24 H24 126.2 . .
C24 N25 C21 110.5(3) . .
C24 N25 C26 123.2(3) . .
C21 N25 C26 126.0(3) . .
N25 C26 H26A 109.5 . .
N25 C26 H26B 109.5 . .
H26A C26 H26B 109.5 . .
N25 C26 H26C 109.5 . .
H26A C26 H26C 109.5 . .
H26B C26 H26C 109.5 . .
C11 N32 C33 115.6(8) . .
C11 N32 C3 124.2(7) . .
C33 N32 C3 119.8(9) . .
C34 C33 N32 108.8(9) . .
C34 C33 H33 125.6 . .
N32 C33 H33 125.6 . .
C33 C34 N35 106.1(9) . .
C33 C34 H34 127 . .
N35 C34 H34 127 . .
C34 N35 C36 126.3(9) . .
C34 N35 C11 107.5(7) . .
C36 N35 C11 125.9(8) . .
N35 C36 H36A 109.5 . .
N35 C36 H36B 109.5 . .
H36A C36 H36B 109.5 . .
N35 C36 H36C 109.5 . .
H36A C36 H36C 109.5 . .
H36B C36 H36C 109.5 . .
N32 C3 C4 117.5(8) . .
N32 C3 H3A 107.9 . .
C4 C3 H3A 107.9 . .
N32 C3 H3B 107.9 . .
C4 C3 H3B 107.9 . .
H3A C3 H3B 107.2 . .
N42 C4 C3 113.8(9) . .
N42 C4 H4A 108.8 . .
C3 C4 H4A 108.8 . .
N42 C4 H4B 108.8 . .
C3 C4 H4B 108.8 . .
H4A C4 H4B 107.7 . .
C4 N42 C43 130.0(10) . .
C4 N42 C21 131.0(9) . .
C43 N42 C21 98.8(8) . .
C44 C43 N42 111.9(11) . .
C44 C43 H43 124.1 . .
N42 C43 H43 124.1 . .
C43 C44 N45 103.7(12) . .
C43 C44 H44 128.2 . .
N45 C44 H44 128.2 . .
C21 N45 C44 111.7(11) . .
C21 N45 C46 125.7(15) . .
C44 N45 C46 122.6(15) . .
N45 C46 H46A 109.5 . .
N45 C46 H46B 109.5 . .
H46A C46 H46B 109.5 . .
N45 C46 H46C 109.5 . .
H46A C46 H46C 109.5 . .
H46B C46 H46C 109.5 . .
F13 P1 F11 90.4(4) . .
F13 P1 F14 178.9(4) . .
F11 P1 F14 89.8(3) . .
F13 P1 F16 90.8(3) . .
F11 P1 F16 90.1(4) . .
F14 P1 F16 90.3(3) . .
F13 P1 F15 89.1(4) . .
F11 P1 F15 90.0(4) . .
F14 P1 F15 89.84(18) . .
F16 P1 F15 179.9(3) . .
F13 P1 F12 90.5(4) . .
F11 P1 F12 179.1(5) . .
F14 P1 F12 89.3(3) . .
F16 P1 F12 89.7(3) . .
F15 P1 F12 90.2(3) . .
F12' P1' F14' 90.7(10) . .
F12' P1' F13' 88.6(8) . .
F14' P1' F13' 91.5(8) . .
F12' P1' F16' 88.0(13) . .
F14' P1' F16' 177.0(13) . .
F13' P1' F16' 85.8(11) . .
F12' P1' F11' 175.8(13) . .
F14' P1' F11' 93.4(11) . .
F13' P1' F11' 90.1(10) . .
F16' P1' F11' 87.9(14) . .
F12' P1' F15' 91.6(9) . .
F14' P1' F15' 91.4(8) . .
F13' P1' F15' 177.0(12) . .
F16' P1' F15' 91.3(12) . .
F11' P1' F15' 89.4(10) . .
F24 P2 F23 91.4(2) . .
F24 P2 F23 91.4(2) . 2_655
F23 P2 F23 177.2(5) . 2_655
F25 P2 F25 87.8(3) . 2_655
F25 P2 F26 179.3(2) . 2_655
F25 P2 F26 91.4(2) 2_655 2_655
F25 P2 F26 91.4(2) . .
F25 P2 F26 179.3(2) 2_655 .
F26 P2 F26 89.3(3) 2_655 .
F24 P2 F22 180 . .
F23 P2 F22 88.6(2) . .
F23 P2 F22 88.6(2) 2_655 .
F24 P2 F21 90.41(6) . 2_655
F23 P2 F21 80.2(2) . 2_655
F23 P2 F21 99.8(2) 2_655 2_655
F25 P2 F21 94.69(14) . 2_655
F25 P2 F21 84.71(14) 2_655 2_655
F26 P2 F21 85.15(15) 2_655 2_655
F26 P2 F21 95.44(15) . 2_655
F22 P2 F21 89.59(6) . 2_655
F24 P2 F21 90.41(6) . .
F23 P2 F21 99.8(2) . .
F23 P2 F21 80.2(2) 2_655 .
F25 P2 F21 84.71(14) . .
F25 P2 F21 94.69(14) 2_655 .
F26 P2 F21 95.44(15) 2_655 .
F26 P2 F21 85.15(15) . .
F22 P2 F21 89.59(6) . .
F21 P2 F21 179.18(12) 2_655 .
N101 C101 C102 177.5(11) . .
C101 C102 H10A 109.5 . .
C101 C102 H10B 109.5 . .
H10A C102 H10B 109.5 . .
C101 C102 H10C 109.5 . .
H10A C102 H10C 109.5 . .
H10B C102 H10C 109.5 . .
N201 C201 C202 175.9(11) . .
C201 C202 H20A 109.5 . .
C201 C202 H20B 109.5 . .
H20A C202 H20B 109.5 . .
C201 C202 H20C 109.5 . .
H20A C202 H20C 109.5 . .
H20B C202 H20C 109.5 . .

loop_
_geom_bond_atom_site_label_1
_geom_bond_atom_site_label_2
_geom_bond_distance
_geom_bond_site_symmetry_2
Au1 C11 2.0402(18) 7_656
Au1 C11 2.0402(18) .
Au1 C21 2.062(2) 7_656
Au1 C21 2.062(2) .
C11 N32 1.259(8) .
C11 N15 1.295(3) .
C11 N12 1.378(3) .
C11 N35 1.533(9) .
N12 C13 1.381(4) .
N12 C1 1.473(4) .
C13 C14 1.342(4) .
C13 H13 0.95 .
C14 N15 1.395(4) .
C14 H14 0.95 .
N15 C16 1.455(4) .
C16 H16A 0.98 .
C16 H16B 0.98 .
C16 H16C 0.98 .
C1 C2 1.497(4) .
C1 H1A 0.99 .
C1 H1B 0.99 .
C2 N22 1.471(4) .
C2 H2A 0.99 .
C2 H2B 0.99 .
C21 N45 1.132(14) .
C21 N22 1.347(3) .
C21 N25 1.394(4) .
C21 N42 1.404(9) .
N22 C23 1.389(4) .
C23 C24 1.328(4) .
C23 H23 0.95 .
C24 N25 1.369(4) .
C24 H24 0.95 .
N25 C26 1.459(5) .
C26 H26A 0.98 .
C26 H26B 0.98 .
C26 H26C 0.98 .
N32 C33 1.367(13) .
N32 C3 1.467(12) .
C33 C34 1.353(14) .
C33 H33 0.95 .
C34 N35 1.382(13) .
C34 H34 0.95 .
N35 C36 1.426(13) .
C36 H36A 0.98 .
C36 H36B 0.98 .
C36 H36C 0.98 .
C3 C4 1.515(15) .
C3 H3A 0.99 .
C3 H3B 0.99 .
C4 N42 1.385(15) .
C4 H4A 0.99 .
C4 H4B 0.99 .
N42 C43 1.393(15) .
C43 C44 1.278(16) .
C43 H43 0.95 .
C44 N45 1.394(18) .
C44 H44 0.95 .
N45 C46 1.52(2) .
C46 H46A 0.98 .
C46 H46B 0.98 .
C46 H46C 0.98 .
P1 F13 1.583(8) .
P1 F11 1.590(9) .
P1 F14 1.591(4) .
P1 F16 1.597(4) .
P1 F15 1.598(4) .
P1 F12 1.602(9) .
P1' F12' 1.55(3) .
P1' F14' 1.558(15) .
P1' F13' 1.573(10) .
P1' F16' 1.59(3) .
P1' F11' 1.60(3) .
P1' F15' 1.599(11) .
P2 F24 1.564(5) .
P2 F23 1.568(4) .
P2 F23 1.568(4) 2_655
P2 F25 1.581(3) .
P2 F25 1.581(3) 2_655
P2 F26 1.587(3) 2_655
P2 F26 1.587(3) .
P2 F22 1.587(5) .
P2 F21 1.5889(16) 2_655
P2 F21 1.5889(16) .
N101 C101 1.140(7) .
C101 C102 1.39(2) .
C102 H10A 0.98 .
C102 H10B 0.98 .
C102 H10C 0.98 .
N201 C201 1.134(7) .
C201 C202 1.44(2) .
C202 H20A 0.98 .
C202 H20B 0.98 .
C202 H20C 0.98 .
